data_2017923
loop_
_publ_author_name
'Tutughamiarso, Maya'
'Bolte, Michael'
'Wagner, Guido'
'Egert, Ernst'

_publ_section_title
;
 Five pseudopolymorphs and a cocrystal of nitrofurantoin
;
_journal_coeditor_code EG3064
_journal_issue 1
_journal_name_full 'Acta Crystallographica Section C'
_journal_page_first o18
_journal_page_last o25
_journal_paper_doi 10.1107/S0108270110046755
_journal_volume 67
_journal_year 2011
_chemical_formula_iupac 'C8 H6 N4 O5, 0.5(C2 H6 O S)'
_chemical_formula_moiety 'C8 H6 N4 O5, 0.5(C2 H6 O S)'
_chemical_formula_sum 'C9 H9 N4 O5.5 S0.5'
_chemical_name_common
;
nitrofurantoin dimethyl sulfoxide hemisolvate
;
_chemical_name_systematic
;
(<i>E</i>)-1-[(5-nitro-2-furyl)methylideneamino]imidazolidine-2,4-dione
dimethyl sulfoxide hemisolvate
;
_space_group_IT_number 15
_symmetry_cell_setting monoclinic
_symmetry_space_group_name_Hall '-C 2yc'
_symmetry_space_group_name_H-M 'C 1 2/c 1'
_atom_sites_solution_hydrogens geom
_atom_sites_solution_primary direct
_atom_sites_solution_secondary difmap
_audit_creation_method SHELXL-97
_cell_angle_alpha 90.00
_cell_angle_beta 102.358(6)
_cell_angle_gamma 90.00
_cell_formula_units_Z 8
_cell_length_a 16.1710(11)
_cell_length_b 13.7985(8)
_cell_length_c 10.3465(8)
_cell_measurement_reflns_used 10186
_cell_measurement_temperature 173(2)
_cell_measurement_theta_max 26.05
_cell_measurement_theta_min 3.58
_cell_volume 2255.2(3)
_computing_cell_refinement 'X-AREA (Stoe & Cie, 2001)'
_computing_data_collection 'X-AREA (Stoe & Cie, 2001)'
_computing_data_reduction 'X-AREA (Stoe & Cie, 2001)'
_computing_molecular_graphics 'Mercury (Macrae <i>et al.</i>, 2008) and XP (Sheldrick, 2008);'
_computing_publication_material 'publCIF (Westrip, 2010)'
_computing_structure_refinement 'SHELXL97 (Sheldrick, 2008)'
_computing_structure_solution 'SHELXS97 (Sheldrick, 2008)'
_diffrn_ambient_temperature 173(2)
_diffrn_measured_fraction_theta_full 0.997
_diffrn_measured_fraction_theta_max 0.992
_diffrn_measurement_device_type 'Stoe IPDS II two-circle diffractometer'
_diffrn_measurement_method \w
_diffrn_radiation_monochromator graphite
_diffrn_radiation_source 'fine-focus sealed tube'
_diffrn_radiation_type MoK\a
_diffrn_radiation_wavelength 0.71073
_diffrn_reflns_av_R_equivalents 0.0975
_diffrn_reflns_av_sigmaI/netI 0.0451
_diffrn_reflns_limit_h_max 19
_diffrn_reflns_limit_h_min -19
_diffrn_reflns_limit_k_max 16
_diffrn_reflns_limit_k_min -16
_diffrn_reflns_limit_l_max 12
_diffrn_reflns_limit_l_min -12
_diffrn_reflns_number 13781
_diffrn_reflns_theta_full 25.00
_diffrn_reflns_theta_max 25.63
_diffrn_reflns_theta_min 3.58
_diffrn_standards_number 0
_exptl_absorpt_coefficient_mu 0.224
_exptl_absorpt_correction_T_max 0.9565
_exptl_absorpt_correction_T_min 0.8961
_exptl_absorpt_correction_type multi-scan
_exptl_absorpt_process_details '(MULABS; Spek, 2009; Blessing, 1995)'
_exptl_crystal_colour yellow
_exptl_crystal_density_diffrn 1.633
_exptl_crystal_density_method 'not measured'
_exptl_crystal_description block
_exptl_crystal_F_000 1144
_exptl_crystal_size_max 0.50
_exptl_crystal_size_mid 0.40
_exptl_crystal_size_min 0.20
_refine_diff_density_max 0.284
_refine_diff_density_min -0.318
_refine_ls_extinction_method none
_refine_ls_goodness_of_fit_ref 1.088
_refine_ls_hydrogen_treatment mixed
_refine_ls_matrix_type full
_refine_ls_number_parameters 181
_refine_ls_number_reflns 2116
_refine_ls_number_restraints 0
_refine_ls_restrained_S_all 1.088
_refine_ls_R_factor_all 0.0470
_refine_ls_R_factor_gt 0.0386
_refine_ls_shift/su_max 0.000
_refine_ls_shift/su_mean 0.000
_refine_ls_structure_factor_coef Fsqd
_refine_ls_weighting_details 'calc w=1/[\s^2^(Fo^2^)+(0.0611P)^2^+0.1688P] where P=(Fo^2^+2Fc^2^)/3'
_refine_ls_weighting_scheme calc
_refine_ls_wR_factor_gt 0.0961
_refine_ls_wR_factor_ref 0.0998
_reflns_number_gt 1806
_reflns_number_total 2116
_reflns_threshold_expression I>2\s(I)
_cod_data_source_file eg3064.cif
_cod_data_source_block Ib
_cod_original_sg_symbol_H-M 'C 2/c'
_cod_database_code 2017923
_cod_database_fobs_code 2017923

loop_
_symmetry_equiv_pos_as_xyz
'x, y, z'
'-x, y, -z+1/2'
'x+1/2, y+1/2, z'
'-x+1/2, y+1/2, -z+1/2'
'-x, -y, -z'
'x, -y, z-1/2'
'-x+1/2, -y+1/2, -z'
'x+1/2, -y+1/2, z-1/2'

loop_
_atom_site_type_symbol
_atom_site_label
_atom_site_fract_x
_atom_site_fract_y
_atom_site_fract_z
_atom_site_U_iso_or_equiv
_atom_site_adp_type
_atom_site_calc_flag
_atom_site_refinement_flags
_atom_site_occupancy
_atom_site_disorder_assembly
_atom_site_disorder_group
N N1 0.55503(9) 0.28434(10) 0.47191(13) 0.0248(3) Uani d . 1 . .
H H1 0.5384(16) 0.2546(17) 0.399(3) 0.049(6) Uiso d . 1 . .
C C2 0.56931(10) 0.23377(11) 0.59100(15) 0.0223(3) Uani d . 1 . .
O O21 0.56260(9) 0.14817(8) 0.60474(11) 0.0333(3) Uani d . 1 . .
N N3 0.59366(9) 0.30307(9) 0.68891(12) 0.0230(3) Uani d . 1 . .
C C4 0.59851(11) 0.39981(11) 0.63492(15) 0.0249(4) Uani d . 1 . .
H H4A 0.6569 0.4258 0.6582 0.030 Uiso calc R 1 . .
H H4B 0.5596 0.4453 0.6661 0.030 Uiso calc R 1 . .
C C5 0.57099(10) 0.38098(12) 0.48737(15) 0.0251(3) Uani d . 1 . .
O O51 0.56544(8) 0.44117(9) 0.39996(11) 0.0365(3) Uani d . 1 . .
N N6 0.61420(8) 0.27458(9) 0.81746(12) 0.0221(3) Uani d . 1 . .
C C7 0.64003(10) 0.34106(11) 0.90363(14) 0.0228(3) Uani d . 1 . .
H H7 0.6438 0.4067 0.8780 0.027 Uiso calc R 1 . .
C C8 0.66312(10) 0.31228(11) 1.04115(14) 0.0221(3) Uani d . 1 . .
O O9 0.69640(7) 0.38476(8) 1.12747(10) 0.0243(3) Uani d . 1 . .
C C10 0.71209(10) 0.34230(12) 1.24842(14) 0.0236(3) Uani d . 1 . .
C C11 0.69100(11) 0.24745(12) 1.24310(16) 0.0269(4) Uani d . 1 . .
H H11 0.6963 0.2035 1.3150 0.032 Uiso calc R 1 . .
C C12 0.65936(10) 0.22773(12) 1.10748(15) 0.0267(4) Uani d . 1 . .
H H12 0.6393 0.1671 1.0698 0.032 Uiso calc R 1 . .
N N13 0.74641(9) 0.40287(10) 1.35737(13) 0.0270(3) Uani d . 1 . .
O O14 0.76313(8) 0.48756(9) 1.33718(11) 0.0331(3) Uani d . 1 . .
O O15 0.75653(8) 0.36511(10) 1.46809(11) 0.0367(3) Uani d . 1 . .
O O1A 0.5000 0.16833(11) 0.2500 0.0283(4) Uani d S 1 . .
S S2A 0.52129(5) 0.06598(5) 0.19909(7) 0.0209(2) Uani d P 0.50 . .
C C3A 0.42509(12) 0.00521(12) 0.15938(17) 0.0328(4) Uani d . 1 . .
H H3AA 0.4097 -0.0598 0.1836 0.049 Uiso d PR 0.50 A 1
H H3AB 0.3738 0.0413 0.1194 0.049 Uiso d PR 0.50 A 1
H H3AC 0.4619 0.0003 0.0955 0.049 Uiso d PR 0.50 A 1
H H3AD 0.4341 -0.0597 0.1265 0.049 Uiso d PR 0.50 A 2
H H3AE 0.4011 0.0000 0.2383 0.049 Uiso d PR 0.50 A 2
H H3AF 0.3860 0.0413 0.0905 0.049 Uiso d PR 0.50 A 2

loop_
_atom_site_aniso_label
_atom_site_aniso_U_11
_atom_site_aniso_U_22
_atom_site_aniso_U_33
_atom_site_aniso_U_12
_atom_site_aniso_U_13
_atom_site_aniso_U_23
N1 0.0287(7) 0.0287(7) 0.0149(6) -0.0048(6) 0.0001(5) -0.0006(5)
C2 0.0244(8) 0.0246(8) 0.0179(7) -0.0015(6) 0.0045(6) -0.0009(6)
O21 0.0521(8) 0.0220(6) 0.0249(6) -0.0049(5) 0.0062(5) -0.0017(5)
N3 0.0326(7) 0.0206(6) 0.0139(6) -0.0012(5) 0.0008(5) 0.0017(5)
C4 0.0331(9) 0.0211(8) 0.0179(7) -0.0007(6) 0.0001(6) 0.0027(6)
C5 0.0250(8) 0.0284(8) 0.0194(7) -0.0014(6) -0.0007(6) 0.0045(6)
O51 0.0467(8) 0.0360(7) 0.0224(6) -0.0034(6) -0.0026(5) 0.0118(5)
N6 0.0262(7) 0.0245(7) 0.0144(6) 0.0012(5) 0.0017(5) 0.0030(5)
C7 0.0276(8) 0.0224(7) 0.0176(7) 0.0005(6) 0.0029(6) 0.0014(6)
C8 0.0232(8) 0.0254(8) 0.0170(7) 0.0009(6) 0.0024(6) -0.0024(6)
O9 0.0306(6) 0.0253(6) 0.0150(5) 0.0010(4) 0.0006(4) 0.0006(4)
C10 0.0255(8) 0.0302(8) 0.0139(7) 0.0026(6) 0.0015(6) 0.0020(6)
C11 0.0292(8) 0.0312(8) 0.0192(7) 0.0022(7) 0.0028(6) 0.0059(6)
C12 0.0313(9) 0.0263(8) 0.0215(8) -0.0014(7) 0.0033(6) 0.0007(6)
N13 0.0261(7) 0.0342(8) 0.0185(7) 0.0038(6) 0.0000(5) -0.0004(5)
O14 0.0387(7) 0.0295(6) 0.0277(6) 0.0009(5) -0.0006(5) -0.0034(5)
O15 0.0433(8) 0.0480(8) 0.0149(6) -0.0020(6) -0.0028(5) 0.0037(5)
O1A 0.0396(10) 0.0186(8) 0.0236(8) 0.000 -0.0004(7) 0.000
S2A 0.0270(4) 0.0197(4) 0.0152(3) -0.0005(3) 0.0031(3) -0.0002(3)
C3A 0.0358(9) 0.0255(8) 0.0317(9) -0.0012(7) -0.0051(7) 0.0008(7)

loop_
_atom_type_symbol
_atom_type_description
_atom_type_scat_dispersion_real
_atom_type_scat_dispersion_imag
_atom_type_scat_source
C C 0.0033 0.0016 'International Tables Vol C Tables 4.2.6.8 and 6.1.1.4'
H H 0.0000 0.0000 'International Tables Vol C Tables 4.2.6.8 and 6.1.1.4'
N N 0.0061 0.0033 'International Tables Vol C Tables 4.2.6.8 and 6.1.1.4'
O O 0.0106 0.0060 'International Tables Vol C Tables 4.2.6.8 and 6.1.1.4'
S S 0.1246 0.1234 'International Tables Vol C Tables 4.2.6.8 and 6.1.1.4'

loop_
_geom_angle_atom_site_label_1
_geom_angle_atom_site_label_2
_geom_angle_atom_site_label_3
_geom_angle_site_symmetry_1
_geom_angle_site_symmetry_3
_geom_angle
_geom_angle_publ_flag
C5 N1 C2 . . 113.31(13) ?
C5 N1 H1 . . 126.3(16) ?
C2 N1 H1 . . 120.4(16) ?
O21 C2 N1 . . 126.70(14) ?
O21 C2 N3 . . 127.73(14) ?
N1 C2 N3 . . 105.57(13) ?
N6 N3 C2 . . 119.17(12) ?
N6 N3 C4 . . 128.26(12) ?
C2 N3 C4 . . 112.46(12) ?
N3 C4 C5 . . 101.57(12) ?
N3 C4 H4A . . 111.5 ?
C5 C4 H4A . . 111.5 ?
N3 C4 H4B . . 111.5 ?
C5 C4 H4B . . 111.5 ?
H4A C4 H4B . . 109.3 ?
O51 C5 N1 . . 126.82(15) ?
O51 C5 C4 . . 126.12(15) ?
N1 C5 C4 . . 107.06(13) ?
C7 N6 N3 . . 116.61(13) ?
N6 C7 C8 . . 117.61(14) ?
N6 C7 H7 . . 121.2 ?
C8 C7 H7 . . 121.2 ?
C12 C8 O9 . . 110.50(13) ?
C12 C8 C7 . . 134.49(14) ?
O9 C8 C7 . . 115.01(13) ?
C10 O9 C8 . . 104.81(12) ?
O9 C10 C11 . . 112.68(13) ?
O9 C10 N13 . . 116.31(13) ?
C11 C10 N13 . . 131.01(14) ?
C10 C11 C12 . . 105.17(13) ?
C10 C11 H11 . . 127.4 ?
C12 C11 H11 . . 127.4 ?
C8 C12 C11 . . 106.84(14) ?
C8 C12 H12 . . 126.6 ?
C11 C12 H12 . . 126.6 ?
O14 N13 O15 . . 124.63(14) ?
O14 N13 C10 . . 119.28(13) ?
O15 N13 C10 . . 116.09(14) ?
S2A O1A S2A 2_655 . 51.96(7) ?
S2A S2A O1A 2_655 . 64.02(4) ?
S2A S2A C3A 2_655 . 67.16(8) ?
O1A S2A C3A . . 105.30(7) ?
S2A S2A C3A 2_655 2_655 66.33(8) ?
O1A S2A C3A . 2_655 104.80(7) ?
C3A S2A C3A . 2_655 103.01(11) ?
S2A S2A H3AC 2_655 . 100.9 ?
O1A S2A H3AC . . 127.1 ?
C3A S2A H3AC 2_655 . 114.7 ?
S2A C3A S2A . 2_655 46.51(6) ?
S2A C3A H3AA . . 130.3 ?
S2A C3A H3AA 2_655 . 109.4 ?
S2A C3A H3AB . . 119.2 ?
S2A C3A H3AB 2_655 . 109.4 ?
H3AA C3A H3AB . . 109.6 ?
S2A C3A H3AC . . 63.4 ?
S2A C3A H3AC 2_655 . 109.5 ?
H3AA C3A H3AC . . 109.5 ?
H3AB C3A H3AC . . 109.3 ?
S2A C3A H3AD . . 109.4 ?
S2A C3A H3AD 2_655 . 130.2 ?
H3AA C3A H3AD . . 46.8 ?
H3AB C3A H3AD . . 119.6 ?
H3AC C3A H3AD . . 63.1 ?
S2A C3A H3AE . . 109.4 ?
S2A C3A H3AE 2_655 . 63.3 ?
H3AA C3A H3AE . . 63.3 ?
H3AB C3A H3AE . . 86.5 ?
H3AC C3A H3AE . . 164.2 ?
H3AD C3A H3AE . . 109.7 ?
S2A C3A H3AF . . 109.4 ?
S2A C3A H3AF 2_655 . 119.4 ?
H3AA C3A H3AF . . 119.5 ?
H3AC C3A H3AF . . 86.3 ?
H3AD C3A H3AF . . 109.4 ?
H3AE C3A H3AF . . 109.6 ?

loop_
_geom_bond_atom_site_label_1
_geom_bond_atom_site_label_2
_geom_bond_site_symmetry_2
_geom_bond_distance
_geom_bond_publ_flag
N1 C5 . 1.361(2) ?
N1 C2 . 1.3916(19) ?
N1 H1 . 0.85(3) ?
C2 O21 . 1.1975(19) ?
C2 N3 . 1.387(2) ?
N3 N6 . 1.3582(17) ?
N3 C4 . 1.4556(19) ?
C4 C5 . 1.518(2) ?
C4 H4A . 0.9900 ?
C4 H4B . 0.9900 ?
C5 O51 . 1.2170(19) ?
N6 C7 . 1.285(2) ?
C7 C8 . 1.447(2) ?
C7 H7 . 0.9500 ?
C8 C12 . 1.362(2) ?
C8 O9 . 1.3718(18) ?
O9 C10 . 1.3557(18) ?
C10 C11 . 1.351(2) ?
C10 N13 . 1.418(2) ?
C11 C12 . 1.413(2) ?
C11 H11 . 0.9500 ?
C12 H12 . 0.9500 ?
N13 O14 . 1.2274(19) ?
N13 O15 . 1.2371(18) ?
O1A S2A 2_655 1.5710(15) ?
O1A S2A . 1.5710(15) ?
S2A S2A 2_655 1.3763(15) ?
S2A C3A . 1.7374(19) ?
S2A C3A 2_655 1.7482(18) ?
S2A H3AC . 1.5663 ?
C3A S2A 2_655 1.7482(18) ?
C3A H3AA . 0.9782 ?
C3A H3AB . 0.9800 ?
C3A H3AC . 0.9817 ?
C3A H3AD . 0.9797 ?
C3A H3AE . 0.9781 ?
C3A H3AF . 0.9807 ?

loop_
_geom_hbond_atom_site_label_D
_geom_hbond_atom_site_label_H
_geom_hbond_atom_site_label_A
_geom_hbond_site_symmetry_A
_geom_hbond_distance_DH
_geom_hbond_distance_HA
_geom_hbond_distance_DA
_geom_hbond_angle_DHA
N1 H1 O1A . 0.85(3) 1.94(3) 2.7841(16) 171(2)
C7 H7 O51 6_566 0.95 2.49 3.235(2) 135.6

loop_
_geom_torsion_atom_site_label_1
_geom_torsion_atom_site_label_2
_geom_torsion_atom_site_label_3
_geom_torsion_atom_site_label_4
_geom_torsion_site_symmetry_1
_geom_torsion_site_symmetry_2
_geom_torsion_site_symmetry_3
_geom_torsion_site_symmetry_4
_geom_torsion
_geom_torsion_publ_flag
C5 N1 C2 O21 . . . . -177.59(17) ?
C5 N1 C2 N3 . . . . 1.74(18) ?
O21 C2 N3 N6 . . . . 1.0(3) ?
N1 C2 N3 N6 . . . . -178.34(13) ?
O21 C2 N3 C4 . . . . 177.32(17) ?
N1 C2 N3 C4 . . . . -2.00(18) ?
N6 N3 C4 C5 . . . . 177.42(14) ?
C2 N3 C4 C5 . . . . 1.48(17) ?
C2 N1 C5 O51 . . . . 178.33(17) ?
C2 N1 C5 C4 . . . . -0.83(18) ?
N3 C4 C5 O51 . . . . -179.55(17) ?
N3 C4 C5 N1 . . . . -0.38(17) ?
C2 N3 N6 C7 . . . . 176.90(14) ?
C4 N3 N6 C7 . . . . 1.2(2) ?
N3 N6 C7 C8 . . . . -179.37(13) ?
N6 C7 C8 C12 . . . . -5.1(3) ?
N6 C7 C8 O9 . . . . 175.15(13) ?
C12 C8 O9 C10 . . . . -0.56(17) ?
C7 C8 O9 C10 . . . . 179.28(13) ?
C8 O9 C10 C11 . . . . 0.27(17) ?
C8 O9 C10 N13 . . . . -179.27(13) ?
O9 C10 C11 C12 . . . . 0.10(19) ?
N13 C10 C11 C12 . . . . 179.55(16) ?
O9 C8 C12 C11 . . . . 0.63(19) ?
C7 C8 C12 C11 . . . . -179.16(17) ?
C10 C11 C12 C8 . . . . -0.44(19) ?
O9 C10 N13 O14 . . . . -2.9(2) ?
C11 C10 N13 O14 . . . . 177.64(17) ?
O9 C10 N13 O15 . . . . 176.39(13) ?
C11 C10 N13 O15 . . . . -3.0(3) ?
S2A O1A S2A C3A 2_655 . . . 54.48(8) ?
S2A O1A S2A C3A 2_655 . . 2_655 -53.80(8) ?
O1A S2A C3A S2A . . . 2_655 -52.55(5) ?
C3A S2A C3A S2A 2_655 . . 2_655 57.02(9) ?
